data_2015522
loop_
_publ_author_name
'Portilla, Jaime'
'Quiroga, Jairo'
'Torre, Jos\'e M. de la'
'Cobo, Justo'
'Low, John N.'
'Glidewell, Christopher'

_publ_section_title
;
 A hydrogen-bonded chain of rings in
 7-amino-5-<i>tert</i>-butyl-2-methylpyrazolo[1,5-<i>a</i>]pyrimidine,
 and a hydrogen-bonded framework structure in
 3,7-diamino-2,5-dimethylpyrazolo[1,5-<i>a</i>]pyrimidine monohydrate
;
_journal_coeditor_code SK3040
_journal_issue 8
_journal_name_full 'Acta Crystallographica Section C'
_journal_page_first o521
_journal_page_last o524
_journal_paper_doi 10.1107/S0108270106025893
_journal_volume 62
_journal_year 2006
_chemical_formula_iupac 'C8 H11 N5, H2 O'
_chemical_formula_moiety 'C8 H11 N5, H2 O'
_chemical_formula_sum 'C8 H13 N5 O'
_chemical_formula_weight 195.23
_chemical_name_systematic
;
3,7-diamino-2,5-dimethylpyrazolo[1,5-a]pyrimidine monohydrate
;
_space_group_IT_number 14
_symmetry_cell_setting monoclinic
_symmetry_space_group_name_Hall '-P 2ybc'
_symmetry_space_group_name_H-M 'P 1 21/c 1'
_atom_sites_solution_hydrogens geom
_atom_sites_solution_primary direct
_atom_sites_solution_secondary difmap
_cell_angle_alpha 90.00
_cell_angle_beta 96.230(5)
_cell_angle_gamma 90.00
_cell_formula_units_Z 4
_cell_length_a 8.0970(2)
_cell_length_b 9.8881(3)
_cell_length_c 11.9661(3)
_cell_measurement_reflns_used 2188
_cell_measurement_temperature 120(2)
_cell_measurement_theta_max 27.50
_cell_measurement_theta_min 3.43
_cell_volume 952.40(5)
_computing_cell_refinement 'DENZO (Otwinowski & Minor, 1997) and COLLECT'
_computing_data_collection 'COLLECT (Nonius, 1999)'
_computing_data_reduction 'DENZO and COLLECT'
_computing_molecular_graphics 'PLATON (Spek, 2003)'
_computing_publication_material 'SHELXL97 and PRPKAPPA (Ferguson, 1999)'
_computing_structure_refinement 'OSCAIL (McArdle, 2003) and SHELXL97 (Sheldrick, 1997)'
_computing_structure_solution 'SIR2004 (Burla <i>et al.</i>,  2005)'
_diffrn_ambient_temperature 120(2)
_diffrn_detector_area_resol_mean 9.091
_diffrn_measured_fraction_theta_full 0.997
_diffrn_measured_fraction_theta_max 0.997
_diffrn_measurement_device_type 'Bruker Nonius KappaCCD area-detector'
_diffrn_measurement_method '\f and \w'
_diffrn_radiation_monochromator graphite
_diffrn_radiation_source 'Bruker-Nonius FR591 rotating anode'
_diffrn_radiation_type 'Mo K\a'
_diffrn_radiation_wavelength 0.71073
_diffrn_reflns_av_R_equivalents 0.0344
_diffrn_reflns_av_sigmaI/netI 0.0254
_diffrn_reflns_limit_h_max 10
_diffrn_reflns_limit_h_min -10
_diffrn_reflns_limit_k_max 12
_diffrn_reflns_limit_k_min -12
_diffrn_reflns_limit_l_max 13
_diffrn_reflns_limit_l_min -15
_diffrn_reflns_number 12664
_diffrn_reflns_theta_full 27.50
_diffrn_reflns_theta_max 27.50
_diffrn_reflns_theta_min 3.43
_diffrn_standards_decay_% 0
_exptl_absorpt_coefficient_mu 0.097
_exptl_absorpt_correction_T_max 0.990
_exptl_absorpt_correction_T_min 0.938
_exptl_absorpt_correction_type multi-scan
_exptl_absorpt_process_details '(SADABS; Sheldrick, 2003)'
_exptl_crystal_colour colourless
_exptl_crystal_density_diffrn 1.362
_exptl_crystal_density_method 'not measured'
_exptl_crystal_description plate
_exptl_crystal_F_000 416
_exptl_crystal_size_max 0.50
_exptl_crystal_size_mid 0.36
_exptl_crystal_size_min 0.10
_refine_diff_density_max 0.264
_refine_diff_density_min -0.204
_refine_ls_extinction_coef 0.034(7)
_refine_ls_extinction_expression Fc^*^=kFc[1+0.001xFc^2^\l^3^/sin(2\q)]^-1/4^
_refine_ls_extinction_method 'SHELXL97 (Sheldrick, 1997)'
_refine_ls_goodness_of_fit_ref 1.057
_refine_ls_hydrogen_treatment constr
_refine_ls_matrix_type full
_refine_ls_number_parameters 129
_refine_ls_number_reflns 2188
_refine_ls_number_restraints 0
_refine_ls_restrained_S_all 1.057
_refine_ls_R_factor_all 0.0686
_refine_ls_R_factor_gt 0.0479
_refine_ls_shift/su_max 0.000
_refine_ls_shift/su_mean 0.000
_refine_ls_structure_factor_coef Fsqd
_refine_ls_weighting_details 'w = 1/[\s^2^(Fo^2^)+(0.0821P)^2^+0.2832P] where P=(Fo^2^+2Fc^2^)/3'
_refine_ls_weighting_scheme calc
_refine_ls_wR_factor_gt 0.1346
_refine_ls_wR_factor_ref 0.1505
_reflns_number_gt 1631
_reflns_number_total 2188
_reflns_threshold_expression I>2\s(I)
_cod_data_source_file sk3040.cif
_cod_data_source_block II
_cod_original_sg_symbol_H-M 'P 21/c'
_cod_database_code 2015522
_cod_database_fobs_code 2015522

loop_
_symmetry_equiv_pos_as_xyz
'x, y, z'
'-x, y+1/2, -z+1/2'
'-x, -y, -z'
'x, -y+1/2, z+1/2'

loop_
_atom_site_type_symbol
_atom_site_label
_atom_site_fract_x
_atom_site_fract_y
_atom_site_fract_z
_atom_site_U_iso_or_equiv
_atom_site_adp_type
_atom_site_calc_flag
_atom_site_refinement_flags
_atom_site_occupancy
_atom_site_disorder_assembly
_atom_site_disorder_group
N N1 0.67420(16) 0.64475(14) 0.52283(11) 0.0341(4) Uani d . 1 . .
C C2 0.7499(2) 0.74788(16) 0.47362(14) 0.0342(4) Uani d . 1 . .
C C21 0.6493(3) 0.8480(2) 0.40191(17) 0.0500(5) Uani d . 1 . .
C C3 0.9216(2) 0.74919(16) 0.50283(14) 0.0323(4) Uani d . 1 . .
N N3 1.0371(2) 0.84245(16) 0.46815(14) 0.0461(4) Uani d . 1 . .
C C3a 0.95449(19) 0.64217(16) 0.57677(13) 0.0287(4) Uani d . 1 . .
N N4 1.09631(16) 0.59980(14) 0.63648(11) 0.0319(3) Uani d . 1 . .
C C5 1.0820(2) 0.49713(17) 0.70698(13) 0.0321(4) Uani d . 1 . .
C C51 1.2371(2) 0.4522(2) 0.77640(16) 0.0455(5) Uani d . 1 . .
C C6 0.9308(2) 0.43295(17) 0.71830(13) 0.0330(4) Uani d . 1 . .
C C7 0.7865(2) 0.47443(16) 0.65583(13) 0.0305(4) Uani d . 1 . .
N N7 0.63538(18) 0.42136(16) 0.65922(13) 0.0432(4) Uani d . 1 . .
N N7a 0.80186(16) 0.58154(13) 0.58556(11) 0.0295(3) Uani d . 1 . .
O O1 0.61519(17) 0.25918(14) 0.86251(13) 0.0529(4) Uani d . 1 . .
H H21B 0.5345 0.8219 0.3951 0.075 Uiso calc R 1 . .
H H21A 0.6874 0.8506 0.3287 0.075 Uiso calc R 1 . .
H H21C 0.6615 0.9359 0.4358 0.075 Uiso calc R 1 . .
H H3A 1.1368 0.8194 0.4931 0.055 Uiso d R 1 . .
H H3B 1.0208 0.8583 0.3972 0.055 Uiso d PR 0.50 A -1
H H3C 1.0175 0.9271 0.4768 0.055 Uiso d PR 0.50 B -2
H H51A 1.3288 0.5067 0.7586 0.068 Uiso calc R 1 . .
H H52B 1.2586 0.3591 0.7604 0.068 Uiso calc R 1 . .
H H52C 1.2235 0.4619 0.8547 0.068 Uiso calc R 1 . .
H H6 0.9275 0.3615 0.7685 0.040 Uiso calc R 1 . .
H H7A 0.6268 0.3597 0.7090 0.052 Uiso d R 1 . .
H H7B 0.5538 0.4412 0.6098 0.052 Uiso d R 1 . .
H H1A 0.5350 0.2136 0.8931 0.079 Uiso d R 1 . .
H H1B 0.6963 0.1966 0.8657 0.079 Uiso d R 1 . .

loop_
_atom_site_aniso_label
_atom_site_aniso_U_11
_atom_site_aniso_U_22
_atom_site_aniso_U_33
_atom_site_aniso_U_12
_atom_site_aniso_U_13
_atom_site_aniso_U_23
N1 0.0309(7) 0.0360(8) 0.0344(7) 0.0007(6) -0.0015(5) 0.0043(6)
C2 0.0384(9) 0.0316(9) 0.0321(8) -0.0005(7) 0.0018(7) 0.0005(7)
C21 0.0533(12) 0.0417(11) 0.0522(11) -0.0002(9) -0.0075(9) 0.0129(9)
C3 0.0375(9) 0.0282(8) 0.0317(8) -0.0043(6) 0.0059(6) 0.0003(6)
N3 0.0451(9) 0.0396(9) 0.0539(10) -0.0092(7) 0.0070(7) 0.0118(7)
C3a 0.0280(8) 0.0283(8) 0.0302(8) -0.0032(6) 0.0060(6) -0.0038(6)
N4 0.0284(7) 0.0336(7) 0.0339(7) -0.0021(6) 0.0047(5) -0.0016(6)
C5 0.0322(8) 0.0343(9) 0.0301(8) 0.0038(7) 0.0043(6) -0.0027(7)
C51 0.0318(9) 0.0570(12) 0.0470(10) 0.0056(8) 0.0017(7) 0.0063(9)
C6 0.0341(9) 0.0333(9) 0.0318(8) 0.0005(7) 0.0049(6) 0.0055(6)
C7 0.0317(8) 0.0310(8) 0.0293(8) -0.0026(6) 0.0055(6) -0.0003(6)
N7 0.0328(8) 0.0502(9) 0.0452(9) -0.0118(7) -0.0016(6) 0.0159(7)
N7a 0.0280(7) 0.0303(7) 0.0299(7) -0.0014(5) 0.0020(5) 0.0033(5)
O1 0.0400(7) 0.0518(9) 0.0689(9) 0.0086(6) 0.0143(7) 0.0168(7)

loop_
_atom_type_symbol
_atom_type_description
_atom_type_scat_dispersion_real
_atom_type_scat_dispersion_imag
_atom_type_scat_source
C C 0.0033 0.0016 'International Tables Vol C Tables 4.2.6.8 and 6.1.1.4'
H H 0.0000 0.0000 'International Tables Vol C Tables 4.2.6.8 and 6.1.1.4'
N N 0.0061 0.0033 'International Tables Vol C Tables 4.2.6.8 and 6.1.1.4'
O O 0.0106 0.0060 'International Tables Vol C Tables 4.2.6.8 and 6.1.1.4'

loop_
_geom_angle_atom_site_label_1
_geom_angle_atom_site_label_2
_geom_angle_atom_site_label_3
_geom_angle
_geom_angle_publ_flag
C2 N1 N7a 103.45(12) no
N1 C2 C3 112.51(14) no
N1 C2 C21 120.26(15) no
C3 C2 C21 127.16(16) no
C2 C21 H21B 109.5 no
C2 C21 H21A 109.5 no
H21B C21 H21A 109.5 no
C2 C21 H21C 109.5 no
H21B C21 H21C 109.5 no
H21A C21 H21C 109.5 no
C3a C3 C2 105.63(14) no
C3a C3 N3 126.91(16) no
C2 C3 N3 127.42(15) no
C3 N3 H3A 110.6 no
C3 N3 H3B 112.0 no
H3A N3 H3B 115.4 no
C3 N3 H3C 117.7 no
H3A N3 H3C 113.3 no
H3B N3 H3C 86.0 no
N4 C3a C3 131.84(15) no
N4 C3a N7a 122.59(14) no
C3 C3a N7a 105.50(14) no
C5 N4 C3a 116.31(13) no
N4 C5 C6 122.96(15) no
N4 C5 C51 116.86(15) no
C6 C5 C51 120.18(15) no
C5 C51 H51A 109.5 no
C5 C51 H52B 109.5 no
H51A C51 H52B 109.5 no
C5 C51 H52C 109.5 no
H51A C51 H52C 109.5 no
H52B C51 H52C 109.5 no
C7 C6 C5 120.77(15) no
C7 C6 H6 119.6 no
C5 C6 H6 119.6 no
N7 C7 N7a 117.92(15) no
N7 C7 C6 126.26(15) no
N7a C7 C6 115.82(14) no
C7 N7 H7A 116.2 no
C7 N7 H7B 121.8 no
H7A N7 H7B 121.6 no
N1 N7a C7 125.48(13) no
N1 N7a C3a 112.89(13) no
C7 N7a C3a 121.53(14) no
H1A O1 H1B 101.2 no

loop_
_geom_bond_atom_site_label_1
_geom_bond_atom_site_label_2
_geom_bond_distance
_geom_bond_publ_flag
N1 C2 1.357(2) no
N1 N7a 1.3616(18) no
C2 C3 1.397(3) no
C2 C21 1.492(2) no
C21 H21B 0.96 no
C21 H21A 0.96 no
C21 H21C 0.96 no
C3 C3a 1.387(2) no
C3 N3 1.408(2) no
N3 H3A 0.86 no
N3 H3B 0.86 no
N3 H3C 0.86 no
C3a N4 1.351(2) no
C3a N7a 1.388(2) no
N4 C5 1.333(2) no
C5 C6 1.399(2) no
C5 C51 1.496(2) no
C51 H51A 0.96 no
C51 H52B 0.96 no
C51 H52C 0.96 no
C6 C7 1.379(2) no
C6 H6 0.93 no
C7 N7 1.336(2) no
C7 N7a 1.366(2) no
N7 H7A 0.866 no
N7 H7B 0.86 no
O1 H1A 0.90 no
O1 H1B 0.90 no

loop_
_geom_hbond_atom_site_label_D
_geom_hbond_atom_site_label_H
_geom_hbond_atom_site_label_A
_geom_hbond_site_symmetry_A
_geom_hbond_distance_DH
_geom_hbond_distance_HA
_geom_hbond_distance_DA
_geom_hbond_angle_DHA
_geom_hbond_publ_flag
O1 H1A N1 2_646 0.90 2.17 3.059(2) 168 y
O1 H1B N4 2_746 0.90 1.94 2.817(2) 166 y
N3 H3A O1 2_756 0.86 2.57 3.386(2) 158 y
N3 H3C N3 3_776 0.86 2.43 3.279(2) 171 y
N7 H7A O1 . 0.86 2.10 2.933(2) 163 y
N7 H7B N1 3_666 0.86 2.45 3.205(2) 147 y

loop_
_geom_torsion_atom_site_label_1
_geom_torsion_atom_site_label_2
_geom_torsion_atom_site_label_3
_geom_torsion_atom_site_label_4
_geom_torsion
_geom_torsion_publ_flag
N7a N1 C2 C3 0.89(18) no
N7a N1 C2 C21 -176.35(15) no
N1 C2 C3 C3a -1.40(19) no
C21 C2 C3 C3a 175.61(17) no
N1 C2 C3 N3 -179.21(16) no
C21 C2 C3 N3 -2.2(3) no
C2 C3 C3a N4 -175.77(16) no
N3 C3 C3a N4 2.1(3) no
C2 C3 C3a N7a 1.27(17) no
N3 C3 C3a N7a 179.09(15) no
C3 C3a N4 C5 175.31(16) no
N7a C3a N4 C5 -1.3(2) no
C3a N4 C5 C6 1.4(2) no
C3a N4 C5 C51 -178.03(14) no
N4 C5 C6 C7 -0.2(3) no
C51 C5 C6 C7 179.20(16) no
C5 C6 C7 N7 179.98(15) no
C5 C6 C7 N7a -1.1(2) no
C2 N1 N7a C7 176.40(14) no
C2 N1 N7a C3a -0.04(17) no
N7 C7 N7a N1 4.1(2) no
C6 C7 N7a N1 -174.94(14) no
N7 C7 N7a C3a -179.76(15) no
C6 C7 N7a C3a 1.2(2) no
N4 C3a N7a N1 176.58(13) no
C3 C3a N7a N1 -0.81(18) no
N4 C3a N7a C7 0.0(2) no
C3 C3a N7a C7 -177.41(13) no
